data_4024251
loop_
_publ_author_name
'Chen Zhang'
'Sandip Murarka'
'Daniel Seidel'

_publ_section_title
;
Facile Formation of Cyclic Aminals through a Br\/onsted Acid-Promoted Redox
Process
;
_journal_name_full 'Journal of Organic Chemistry'
_journal_page_first 419
_journal_page_last 422
_journal_paper_doi 10.1021/jo802325x
_journal_volume 74
_journal_year 2009
_chemical_formula_sum 'C23 H22 N2'
_chemical_formula_weight 326.43
_chemical_name_systematic
; 
 ? 
;
_space_group_IT_number 4
_symmetry_cell_setting monoclinic
_symmetry_space_group_name_Hall 'P 2yb'
_symmetry_space_group_name_H-M 'P 1 21 1'
_atom_sites_solution_hydrogens geom
_atom_sites_solution_primary direct
_atom_sites_solution_secondary difmap
_audit_creation_method SHELXL-97
_cell_angle_alpha 90.00
_cell_angle_beta 103.529(2)
_cell_angle_gamma 90.00
_cell_formula_units_Z 2
_cell_length_a 10.7489(8)
_cell_length_b 5.0850(4)
_cell_length_c 15.8645(12)
_cell_measurement_reflns_used 4006
_cell_measurement_temperature 100(2)
_cell_measurement_theta_max 30.47
_cell_measurement_theta_min 2.60
_cell_volume 843.06(11)
_computing_cell_refinement 'Bruker SMART'
_computing_data_collection 'Bruker SMART'
_computing_data_reduction 'Bruker SAINT'
_computing_molecular_graphics 'Bruker SHELXTL'
_computing_publication_material 'Bruker SHELXTL'
_computing_structure_refinement 'SHELXL-97 (Sheldrick, 1997)'
_computing_structure_solution 'SHELXS-97 (Sheldrick, 1990)'
_diffrn_ambient_temperature 100(2)
_diffrn_measured_fraction_theta_full 0.994
_diffrn_measured_fraction_theta_max 0.994
_diffrn_measurement_device_type 'CCD area detector'
_diffrn_measurement_method 'phi and omega scans'
_diffrn_radiation_monochromator graphite
_diffrn_radiation_source 'fine-focus sealed tube'
_diffrn_radiation_type MoK\a
_diffrn_radiation_wavelength 0.71073
_diffrn_reflns_av_R_equivalents 0.0278
_diffrn_reflns_av_sigmaI/netI 0.0477
_diffrn_reflns_limit_h_max 15
_diffrn_reflns_limit_h_min -15
_diffrn_reflns_limit_k_max 7
_diffrn_reflns_limit_k_min -7
_diffrn_reflns_limit_l_max 22
_diffrn_reflns_limit_l_min -22
_diffrn_reflns_number 10316
_diffrn_reflns_theta_full 30.52
_diffrn_reflns_theta_max 30.52
_diffrn_reflns_theta_min 1.95
_exptl_absorpt_coefficient_mu 0.075
_exptl_absorpt_correction_T_max 0.9974
_exptl_absorpt_correction_T_min 0.9756
_exptl_absorpt_correction_type multi-scan
_exptl_absorpt_process_details 'Bruker SAINT (SADABS)'
_exptl_crystal_colour colourless
_exptl_crystal_density_diffrn 1.286
_exptl_crystal_density_method 'not measured'
_exptl_crystal_description rod
_exptl_crystal_F_000 348
_exptl_crystal_size_max 0.33
_exptl_crystal_size_mid 0.09
_exptl_crystal_size_min 0.04
_refine_diff_density_max 0.386
_refine_diff_density_min -0.271
_refine_diff_density_rms 0.055
_refine_ls_abs_structure_details 'Flack H D (1983), Acta Cryst. A39, 876-881'
_refine_ls_abs_structure_Flack -3(3)
_refine_ls_extinction_method none
_refine_ls_goodness_of_fit_ref 1.001
_refine_ls_hydrogen_treatment constr
_refine_ls_matrix_type full
_refine_ls_number_parameters 226
_refine_ls_number_reflns 5028
_refine_ls_number_restraints 1
_refine_ls_restrained_S_all 1.001
_refine_ls_R_factor_all 0.0673
_refine_ls_R_factor_gt 0.0565
_refine_ls_shift/su_max 0.000
_refine_ls_shift/su_mean 0.000
_refine_ls_structure_factor_coef Fsqd
_refine_ls_weighting_details 'calc w=1/[\s^2^(Fo^2^)+(0.0600P)^2^+0.3300P] where P=(Fo^2^+2Fc^2^)/3'
_refine_ls_weighting_scheme calc
_refine_ls_wR_factor_gt 0.1227
_refine_ls_wR_factor_ref 0.1292
_reflns_number_gt 4371
_reflns_number_total 5028
_reflns_threshold_expression >2sigma(I)
_cod_data_source_file jo802325x_si_003.cif
_cod_data_source_block cz004
_cod_depositor_comments
;
The following automatic conversions were performed:
'_symmetry_cell_setting' value 'Monoclinic' changed to 'monoclinic'
according to '/home/saulius/struct/CIF-dictionaries/cif_core.dic'
dictionary named 'cif_core.dic' version 2.4.1 from 2010-06-29.

Automatic conversion script
Id: cif_fix_enum 1527 2010-12-29 10:47:43Z saulius 
;
_cod_original_sg_symbol_H-M P2(1)
_cod_database_code 4024251

loop_
_symmetry_equiv_pos_as_xyz
'x, y, z'
'-x, y+1/2, -z'

loop_
_atom_site_label
_atom_site_type_symbol
_atom_site_fract_x
_atom_site_fract_y
_atom_site_fract_z
_atom_site_U_iso_or_equiv
_atom_site_adp_type
_atom_site_occupancy
_atom_site_symmetry_multiplicity
_atom_site_calc_flag
_atom_site_refinement_flags
_atom_site_disorder_assembly
_atom_site_disorder_group
N1 N -0.07974(13) 0.3489(3) -0.25460(9) 0.0141(3) Uani 1 1 d . . .
N2 N -0.27856(14) 0.5945(3) -0.28536(9) 0.0164(3) Uani 1 1 d . . .
C1 C -0.21027(16) 0.3613(4) -0.30677(11) 0.0153(3) Uani 1 1 d . . .
H1 H -0.2564 0.2020 -0.2930 0.018 Uiso 1 1 calc R . .
C2 C -0.21390(16) 0.3540(4) -0.40313(11) 0.0153(3) Uani 1 1 d . . .
C3 C -0.13532(18) 0.1744(4) -0.43248(12) 0.0194(4) Uani 1 1 d . . .
H3 H -0.0788 0.0663 -0.3919 0.023 Uiso 1 1 calc R . .
C4 C -0.13891(19) 0.1520(4) -0.52021(13) 0.0220(4) Uani 1 1 d . . .
H4 H -0.0854 0.0283 -0.5395 0.026 Uiso 1 1 calc R . .
C5 C -0.22096(18) 0.3109(4) -0.57974(12) 0.0212(4) Uani 1 1 d . . .
H5 H -0.2239 0.2965 -0.6399 0.025 Uiso 1 1 calc R . .
C6 C -0.29819(18) 0.4899(4) -0.55070(12) 0.0202(4) Uani 1 1 d . . .
H6 H -0.3529 0.6006 -0.5914 0.024 Uiso 1 1 calc R . .
C7 C -0.29757(16) 0.5116(4) -0.46275(11) 0.0166(3) Uani 1 1 d . . .
C8 C -0.38818(17) 0.6961(4) -0.43344(11) 0.0186(4) Uani 1 1 d . . .
H8A H -0.4723 0.6913 -0.4754 0.022 Uiso 1 1 calc R . .
H8B H -0.3547 0.8778 -0.4318 0.022 Uiso 1 1 calc R . .
C9 C -0.40484(17) 0.6207(4) -0.34410(12) 0.0203(4) Uani 1 1 d . . .
H9A H -0.4548 0.7577 -0.3223 0.024 Uiso 1 1 calc R . .
H9B H -0.4519 0.4523 -0.3473 0.024 Uiso 1 1 calc R . .
C10 C -0.26597(16) 0.6385(4) -0.19570(11) 0.0154(3) Uani 1 1 d . . .
C11 C -0.33895(16) 0.8298(4) -0.16564(11) 0.0178(3) Uani 1 1 d . . .
H11 H -0.4004 0.9283 -0.2062 0.021 Uiso 1 1 calc R . .
C12 C -0.32294(18) 0.8775(4) -0.07783(12) 0.0203(4) Uani 1 1 d . . .
H12 H -0.3741 1.0068 -0.0589 0.024 Uiso 1 1 calc R . .
C13 C -0.23298(18) 0.7385(4) -0.01727(12) 0.0222(4) Uani 1 1 d . . .
H13 H -0.2237 0.7679 0.0430 0.027 Uiso 1 1 calc R . .
C14 C -0.15697(18) 0.5560(4) -0.04638(12) 0.0204(4) Uani 1 1 d . . .
H14 H -0.0933 0.4640 -0.0053 0.025 Uiso 1 1 calc R . .
C15 C -0.17150(17) 0.5039(4) -0.13445(11) 0.0162(3) Uani 1 1 d . . .
C16 C -0.08530(16) 0.3075(4) -0.16397(11) 0.0161(3) Uani 1 1 d . . .
H16A H 0.0020 0.3222 -0.1264 0.019 Uiso 1 1 calc R . .
H16B H -0.1169 0.1276 -0.1575 0.019 Uiso 1 1 calc R . .
C17 C -0.00482(16) 0.5843(3) -0.26459(11) 0.0154(3) Uani 1 1 d . . .
H17A H -0.0347 0.7352 -0.2352 0.019 Uiso 1 1 calc R . .
H17B H -0.0182 0.6278 -0.3269 0.019 Uiso 1 1 calc R . .
C18 C 0.13610(16) 0.5387(4) -0.22627(11) 0.0155(3) Uani 1 1 d . . .
C19 C 0.19896(18) 0.3289(4) -0.25448(12) 0.0199(4) Uani 1 1 d . . .
H19 H 0.1526 0.2117 -0.2971 0.024 Uiso 1 1 calc R . .
C20 C 0.32876(19) 0.2896(4) -0.22082(13) 0.0241(4) Uani 1 1 d . . .
H20 H 0.3707 0.1450 -0.2401 0.029 Uiso 1 1 calc R . .
C21 C 0.39758(19) 0.4611(4) -0.15901(14) 0.0266(5) Uani 1 1 d . . .
H21 H 0.4866 0.4347 -0.1363 0.032 Uiso 1 1 calc R . .
C22 C 0.33626(19) 0.6694(4) -0.13076(13) 0.0257(4) Uani 1 1 d . . .
H22 H 0.3832 0.7872 -0.0886 0.031 Uiso 1 1 calc R . .
C23 C 0.20586(18) 0.7082(4) -0.16377(12) 0.0195(4) Uani 1 1 d . . .
H23 H 0.1640 0.8513 -0.1435 0.023 Uiso 1 1 calc R . .

loop_
_atom_site_aniso_label
_atom_site_aniso_U_11
_atom_site_aniso_U_22
_atom_site_aniso_U_33
_atom_site_aniso_U_23
_atom_site_aniso_U_13
_atom_site_aniso_U_12
N1 0.0145(7) 0.0128(7) 0.0151(6) 0.0008(6) 0.0039(5) -0.0009(6)
N2 0.0146(7) 0.0191(8) 0.0156(7) -0.0033(6) 0.0036(5) 0.0022(6)
C1 0.0149(8) 0.0148(8) 0.0170(8) -0.0002(7) 0.0052(6) 0.0002(7)
C2 0.0175(8) 0.0131(8) 0.0159(7) -0.0019(6) 0.0052(6) -0.0041(6)
C3 0.0221(8) 0.0154(8) 0.0212(8) -0.0020(7) 0.0062(7) 0.0003(7)
C4 0.0254(9) 0.0181(9) 0.0245(9) -0.0038(7) 0.0102(7) 0.0006(7)
C5 0.0275(9) 0.0207(10) 0.0165(8) -0.0040(7) 0.0076(7) -0.0048(8)
C6 0.0228(9) 0.0189(9) 0.0179(8) -0.0002(7) 0.0030(7) -0.0011(7)
C7 0.0153(8) 0.0145(8) 0.0197(8) -0.0042(7) 0.0036(6) -0.0028(7)
C8 0.0175(8) 0.0187(9) 0.0177(8) -0.0019(7) 0.0003(6) 0.0032(7)
C9 0.0145(8) 0.0264(10) 0.0197(8) -0.0037(8) 0.0034(6) 0.0007(7)
C10 0.0129(7) 0.0159(9) 0.0184(8) -0.0014(7) 0.0056(6) -0.0029(6)
C11 0.0136(8) 0.0194(9) 0.0204(8) 0.0009(7) 0.0039(6) -0.0009(7)
C12 0.0181(8) 0.0214(9) 0.0229(9) -0.0070(7) 0.0076(7) -0.0012(7)
C13 0.0230(9) 0.0263(11) 0.0177(8) -0.0046(7) 0.0054(7) -0.0006(8)
C14 0.0213(9) 0.0220(10) 0.0175(8) 0.0002(7) 0.0036(7) 0.0003(7)
C15 0.0159(8) 0.0150(8) 0.0186(8) 0.0002(7) 0.0060(6) -0.0026(7)
C16 0.0181(8) 0.0151(8) 0.0156(7) 0.0012(7) 0.0052(6) 0.0006(7)
C17 0.0175(8) 0.0115(8) 0.0180(8) 0.0017(6) 0.0057(6) 0.0009(6)
C18 0.0160(8) 0.0156(9) 0.0157(8) 0.0041(7) 0.0056(6) -0.0015(7)
C19 0.0204(8) 0.0186(9) 0.0215(8) 0.0022(7) 0.0067(7) 0.0034(7)
C20 0.0218(9) 0.0211(10) 0.0318(10) 0.0081(8) 0.0113(8) 0.0055(8)
C21 0.0138(8) 0.0307(11) 0.0344(11) 0.0160(9) 0.0034(7) -0.0002(8)
C22 0.0225(9) 0.0257(10) 0.0264(10) 0.0054(8) 0.0006(7) -0.0084(8)
C23 0.0214(9) 0.0169(9) 0.0202(8) 0.0033(7) 0.0048(7) -0.0019(7)

loop_
_atom_type_symbol
_atom_type_description
_atom_type_scat_dispersion_real
_atom_type_scat_dispersion_imag
_atom_type_scat_source
C C 0.0033 0.0016 'International Tables Vol C Tables 4.2.6.8 and 6.1.1.4'
H H 0.0000 0.0000 'International Tables Vol C Tables 4.2.6.8 and 6.1.1.4'
N N 0.0061 0.0033 'International Tables Vol C Tables 4.2.6.8 and 6.1.1.4'

loop_
_geom_angle_atom_site_label_1
_geom_angle_atom_site_label_2
_geom_angle_atom_site_label_3
_geom_angle
_geom_angle_site_symmetry_1
_geom_angle_site_symmetry_3
_geom_angle_publ_flag
C1 N1 C16 107.99(13) . . ?
C1 N1 C17 112.51(14) . . ?
C16 N1 C17 111.76(14) . . ?
C10 N2 C9 118.87(14) . . ?
C10 N2 C1 115.00(14) . . ?
C9 N2 C1 111.36(14) . . ?
N1 C1 N2 111.68(14) . . ?
N1 C1 C2 111.45(13) . . ?
N2 C1 C2 110.72(14) . . ?
N1 C1 H1 107.6 . . ?
N2 C1 H1 107.6 . . ?
C2 C1 H1 107.6 . . ?
C7 C2 C3 119.59(15) . . ?
C7 C2 C1 121.90(15) . . ?
C3 C2 C1 118.43(16) . . ?
C4 C3 C2 120.75(17) . . ?
C4 C3 H3 119.6 . . ?
C2 C3 H3 119.6 . . ?
C3 C4 C5 119.86(18) . . ?
C3 C4 H4 120.1 . . ?
C5 C4 H4 120.1 . . ?
C6 C5 C4 119.44(17) . . ?
C6 C5 H5 120.3 . . ?
C4 C5 H5 120.3 . . ?
C5 C6 C7 121.46(18) . . ?
C5 C6 H6 119.3 . . ?
C7 C6 H6 119.3 . . ?
C2 C7 C6 118.88(16) . . ?
C2 C7 C8 120.69(15) . . ?
C6 C7 C8 120.42(16) . . ?
C7 C8 C9 110.97(15) . . ?
C7 C8 H8A 109.4 . . ?
C9 C8 H8A 109.4 . . ?
C7 C8 H8B 109.4 . . ?
C9 C8 H8B 109.4 . . ?
H8A C8 H8B 108.0 . . ?
N2 C9 C8 108.87(14) . . ?
N2 C9 H9A 109.9 . . ?
C8 C9 H9A 109.9 . . ?
N2 C9 H9B 109.9 . . ?
C8 C9 H9B 109.9 . . ?
H9A C9 H9B 108.3 . . ?
C11 C10 C15 118.26(15) . . ?
C11 C10 N2 121.48(16) . . ?
C15 C10 N2 120.07(15) . . ?
C12 C11 C10 121.09(17) . . ?
C12 C11 H11 119.5 . . ?
C10 C11 H11 119.5 . . ?
C11 C12 C13 120.67(18) . . ?
C11 C12 H12 119.7 . . ?
C13 C12 H12 119.7 . . ?
C14 C13 C12 118.73(17) . . ?
C14 C13 H13 120.6 . . ?
C12 C13 H13 120.6 . . ?
C13 C14 C15 121.65(18) . . ?
C13 C14 H14 119.2 . . ?
C15 C14 H14 119.2 . . ?
C14 C15 C10 119.52(16) . . ?
C14 C15 C16 120.24(16) . . ?
C10 C15 C16 120.23(15) . . ?
N1 C16 C15 112.19(15) . . ?
N1 C16 H16A 109.2 . . ?
C15 C16 H16A 109.2 . . ?
N1 C16 H16B 109.2 . . ?
C15 C16 H16B 109.2 . . ?
H16A C16 H16B 107.9 . . ?
N1 C17 C18 110.73(14) . . ?
N1 C17 H17A 109.5 . . ?
C18 C17 H17A 109.5 . . ?
N1 C17 H17B 109.5 . . ?
C18 C17 H17B 109.5 . . ?
H17A C17 H17B 108.1 . . ?
C19 C18 C23 118.83(16) . . ?
C19 C18 C17 120.28(16) . . ?
C23 C18 C17 120.87(16) . . ?
C20 C19 C18 120.46(18) . . ?
C20 C19 H19 119.8 . . ?
C18 C19 H19 119.8 . . ?
C19 C20 C21 120.21(19) . . ?
C19 C20 H20 119.9 . . ?
C21 C20 H20 119.9 . . ?
C22 C21 C20 119.76(18) . . ?
C22 C21 H21 120.1 . . ?
C20 C21 H21 120.1 . . ?
C21 C22 C23 120.22(19) . . ?
C21 C22 H22 119.9 . . ?
C23 C22 H22 119.9 . . ?
C22 C23 C18 120.52(19) . . ?
C22 C23 H23 119.7 . . ?
C18 C23 H23 119.7 . . ?

loop_
_geom_bond_atom_site_label_1
_geom_bond_atom_site_label_2
_geom_bond_distance
_geom_bond_site_symmetry_2
_geom_bond_publ_flag
N1 C1 1.454(2) . ?
N1 C16 1.468(2) . ?
N1 C17 1.472(2) . ?
N2 C10 1.415(2) . ?
N2 C9 1.462(2) . ?
N2 C1 1.476(2) . ?
C1 C2 1.520(2) . ?
C1 H1 1.0000 . ?
C2 C7 1.396(2) . ?
C2 C3 1.396(2) . ?
C3 C4 1.388(3) . ?
C3 H3 0.9500 . ?
C4 C5 1.390(3) . ?
C4 H4 0.9500 . ?
C5 C6 1.382(3) . ?
C5 H5 0.9500 . ?
C6 C7 1.398(2) . ?
C6 H6 0.9500 . ?
C7 C8 1.502(2) . ?
C8 C9 1.519(3) . ?
C8 H8A 0.9900 . ?
C8 H8B 0.9900 . ?
C9 H9A 0.9900 . ?
C9 H9B 0.9900 . ?
C10 C11 1.401(2) . ?
C10 C15 1.408(2) . ?
C11 C12 1.385(3) . ?
C11 H11 0.9500 . ?
C12 C13 1.387(3) . ?
C12 H12 0.9500 . ?
C13 C14 1.385(3) . ?
C13 H13 0.9500 . ?
C14 C15 1.395(2) . ?
C14 H14 0.9500 . ?
C15 C16 1.509(3) . ?
C16 H16A 0.9900 . ?
C16 H16B 0.9900 . ?
C17 C18 1.512(2) . ?
C17 H17A 0.9900 . ?
C17 H17B 0.9900 . ?
C18 C19 1.392(3) . ?
C18 C23 1.393(3) . ?
C19 C20 1.387(3) . ?
C19 H19 0.9500 . ?
C20 C21 1.389(3) . ?
C20 H20 0.9500 . ?
C21 C22 1.377(3) . ?
C21 H21 0.9500 . ?
C22 C23 1.391(3) . ?
C22 H22 0.9500 . ?
C23 H23 0.9500 . ?

loop_
_geom_torsion_atom_site_label_1
_geom_torsion_atom_site_label_2
_geom_torsion_atom_site_label_3
_geom_torsion_atom_site_label_4
_geom_torsion
_geom_torsion_site_symmetry_1
_geom_torsion_site_symmetry_2
_geom_torsion_site_symmetry_3
_geom_torsion_site_symmetry_4
_geom_torsion_publ_flag
C16 N1 C1 N2 65.91(18) . . . . ?
C17 N1 C1 N2 -57.91(17) . . . . ?
C16 N1 C1 C2 -169.67(15) . . . . ?
C17 N1 C1 C2 66.52(19) . . . . ?
C10 N2 C1 N1 -47.01(19) . . . . ?
C9 N2 C1 N1 174.02(15) . . . . ?
C10 N2 C1 C2 -171.83(15) . . . . ?
C9 N2 C1 C2 49.19(19) . . . . ?
N1 C1 C2 C7 -139.46(16) . . . . ?
N2 C1 C2 C7 -14.5(2) . . . . ?
N1 C1 C2 C3 43.8(2) . . . . ?
N2 C1 C2 C3 168.73(15) . . . . ?
C7 C2 C3 C4 0.4(3) . . . . ?
C1 C2 C3 C4 177.26(17) . . . . ?
C2 C3 C4 C5 0.4(3) . . . . ?
C3 C4 C5 C6 0.0(3) . . . . ?
C4 C5 C6 C7 -1.2(3) . . . . ?
C3 C2 C7 C6 -1.6(3) . . . . ?
C1 C2 C7 C6 -178.32(16) . . . . ?
C3 C2 C7 C8 176.69(17) . . . . ?
C1 C2 C7 C8 0.0(3) . . . . ?
C5 C6 C7 C2 2.0(3) . . . . ?
C5 C6 C7 C8 -176.25(17) . . . . ?
C2 C7 C8 C9 -18.4(2) . . . . ?
C6 C7 C8 C9 159.89(17) . . . . ?
C10 N2 C9 C8 152.94(16) . . . . ?
C1 N2 C9 C8 -69.9(2) . . . . ?
C7 C8 C9 N2 51.7(2) . . . . ?
C9 N2 C10 C11 -35.4(2) . . . . ?
C1 N2 C10 C11 -171.14(15) . . . . ?
C9 N2 C10 C15 149.75(17) . . . . ?
C1 N2 C10 C15 14.0(2) . . . . ?
C15 C10 C11 C12 -2.9(3) . . . . ?
N2 C10 C11 C12 -177.81(17) . . . . ?
C10 C11 C12 C13 0.7(3) . . . . ?
C11 C12 C13 C14 1.8(3) . . . . ?
C12 C13 C14 C15 -1.9(3) . . . . ?
C13 C14 C15 C10 -0.3(3) . . . . ?
C13 C14 C15 C16 178.81(18) . . . . ?
C11 C10 C15 C14 2.7(2) . . . . ?
N2 C10 C15 C14 177.67(17) . . . . ?
C11 C10 C15 C16 -176.43(16) . . . . ?
N2 C10 C15 C16 -1.4(2) . . . . ?
C1 N1 C16 C15 -51.40(19) . . . . ?
C17 N1 C16 C15 72.87(17) . . . . ?
C14 C15 C16 N1 -158.27(16) . . . . ?
C10 C15 C16 N1 20.8(2) . . . . ?
C1 N1 C17 C18 -167.15(14) . . . . ?
C16 N1 C17 C18 71.16(17) . . . . ?
N1 C17 C18 C19 56.3(2) . . . . ?
N1 C17 C18 C23 -125.12(17) . . . . ?
C23 C18 C19 C20 0.0(3) . . . . ?
C17 C18 C19 C20 178.64(16) . . . . ?
C18 C19 C20 C21 -0.5(3) . . . . ?
C19 C20 C21 C22 0.5(3) . . . . ?
C20 C21 C22 C23 0.1(3) . . . . ?
C21 C22 C23 C18 -0.6(3) . . . . ?
C19 C18 C23 C22 0.6(3) . . . . ?
C17 C18 C23 C22 -178.04(17) . . . . ?

loop_
_cod_related_entry_id
_cod_related_entry_database
_cod_related_entry_code
1 ChemSpider 30658868
